data_7232022
loop_
_publ_author_name
'Konarev, Dmitri V.'
'Khasanov, Salavat S.'
'Shimizu, Yasuhiro'
'Kuzmin, Alexey V.'
'Otsuka, Akihiro'
'Yamochi, Hideki'
'Saito, Gunzi'
'Lyubovskaya, Rimma N.'

_publ_section_title
;
 Fullerene and endometallofullerene Kagome lattices with symmetry-forced
 spin frustration.
;
_journal_issue 4
_journal_name_full 'Physical chemistry chemical physics : PCCP'
_journal_page_first 1645
_journal_page_last 1649
_journal_paper_doi 10.1039/c8cp07017b
_journal_volume 21
_journal_year 2019
_chemical_formula_moiety '2C60, 2(C13 H30 P1), 0.6667(C6 H4 Cl2)'
_chemical_formula_sum 'C150 H62.67 Cl1.33 P2'
_chemical_formula_weight 1973.87
_space_group_crystal_system trigonal
_space_group_IT_number 157
_space_group_name_Hall 'P 3 -2'
_space_group_name_H-M_alt 'P 3 1 m'
_symmetry_space_group_name_Hall 'P 3 -2'
_symmetry_space_group_name_H-M 'P 3 1 m'
_atom_sites_solution_hydrogens geom
_atom_sites_solution_primary direct
_atom_sites_solution_secondary difmap
_audit_creation_date 2018-08-12
_audit_creation_method
;
Olex2 1.2
(compiled 2018.05.29 svn.r3508 for OlexSys, GUI svn.r5506)
;
_cell_angle_alpha 90
_cell_angle_beta 90
_cell_angle_gamma 120
_cell_formula_units_Z 3
_cell_length_a 19.7234(10)
_cell_length_b 19.7234(10)
_cell_length_c 20.1242(19)
_cell_measurement_reflns_used 3870
_cell_measurement_temperature 50(2)
_cell_measurement_theta_max 22.0690
_cell_measurement_theta_min 2.2900
_cell_volume 6779.7(8)
_computing_cell_refinement 'CrysAlisPro 1.171.38.43d (Rigaku OD, 2015)'
_computing_data_collection 'CrysAlisPro 1.171.38.43d (Rigaku OD, 2015)'
_computing_data_reduction 'CrysAlisPro 1.171.38.43d (Rigaku OD, 2015)'
_computing_molecular_graphics 'Olex2 (Dolomanov et al., 2009)'
_computing_publication_material 'Olex2 (Dolomanov et al., 2009)'
_computing_structure_refinement 'ShelXL (Sheldrick, 2015)'
_computing_structure_solution 'ShelXS (Sheldrick, 2008)'
_diffrn_ambient_environment He
_diffrn_ambient_temperature 50.0(4)
_diffrn_detector 'CCD plate'
_diffrn_detector_area_resol_mean 5.2283
_diffrn_detector_type AtlasS2
_diffrn_measured_fraction_theta_full 0.994
_diffrn_measured_fraction_theta_max 0.994
_diffrn_measurement_device 'four-circle diffractometer'
_diffrn_measurement_device_type 'Xcalibur, AtlasS2, Gemini'
_diffrn_measurement_method '\w scans'
_diffrn_orient_matrix_type 'CrysAlisPro convention (1999,Acta A55,543-557)'
_diffrn_orient_matrix_UB_11 0.0292210000
_diffrn_orient_matrix_UB_12 -0.0089732000
_diffrn_orient_matrix_UB_13 0.0096186000
_diffrn_orient_matrix_UB_21 0.0033820000
_diffrn_orient_matrix_UB_22 0.0181334000
_diffrn_orient_matrix_UB_23 0.0312329000
_diffrn_orient_matrix_UB_31 -0.0293061000
_diffrn_orient_matrix_UB_32 -0.0362522000
_diffrn_orient_matrix_UB_33 0.0132156000
_diffrn_radiation_monochromator graphite
_diffrn_radiation_probe x-ray
_diffrn_radiation_type MoK\a
_diffrn_radiation_wavelength 0.71073
_diffrn_reflns_av_R_equivalents 0.0776
_diffrn_reflns_av_unetI/netI 0.0710
_diffrn_reflns_Laue_measured_fraction_full 0.994
_diffrn_reflns_Laue_measured_fraction_max 0.994
_diffrn_reflns_limit_h_max 23
_diffrn_reflns_limit_h_min -23
_diffrn_reflns_limit_k_max 21
_diffrn_reflns_limit_k_min -23
_diffrn_reflns_limit_l_max 18
_diffrn_reflns_limit_l_min -23
_diffrn_reflns_number 34652
_diffrn_reflns_point_group_measured_fraction_full 0.827
_diffrn_reflns_point_group_measured_fraction_max 0.827
_diffrn_reflns_theta_full 24.711
_diffrn_reflns_theta_max 24.711
_diffrn_reflns_theta_min 2.065
_diffrn_source 'fine-focus sealed X-ray tube'
_diffrn_source_type 'Enhance (Mo) X-ray Source'
_exptl_absorpt_coefficient_mu 0.154
_exptl_absorpt_correction_T_max 1.00000
_exptl_absorpt_correction_T_min 0.95970
_exptl_absorpt_correction_type multi-scan
_exptl_absorpt_process_details
;
CrysAlisPro 1.171.38.43d (Rigaku Oxford Diffraction, 2015)
Empirical absorption correction using spherical harmonics,
implemented in SCALE3 ABSPACK scaling algorithm.
;
_exptl_crystal_colour 'metallic dark black'
_exptl_crystal_colour_lustre metallic
_exptl_crystal_colour_modifier dark
_exptl_crystal_colour_primary black
_exptl_crystal_density_diffrn 1.450
_exptl_crystal_description block
_exptl_crystal_F_000 3046
_exptl_crystal_size_max 0.45
_exptl_crystal_size_mid 0.4
_exptl_crystal_size_min 0.4
_refine_diff_density_max 0.767
_refine_diff_density_min -0.563
_refine_diff_density_rms 0.106
_refine_ls_abs_structure_details
;
 Flack x determined using 1220 quotients [(I+)-(I-)]/[(I+)+(I-)]
 (Parsons, Flack and Wagner, Acta Cryst. B69 (2013) 249-259).
;
_refine_ls_abs_structure_Flack -0.14(9)
_refine_ls_extinction_method none
_refine_ls_goodness_of_fit_ref 1.727
_refine_ls_hydrogen_treatment constr
_refine_ls_matrix_type full
_refine_ls_number_parameters 1213
_refine_ls_number_reflns 6745
_refine_ls_number_restraints 10159
_refine_ls_restrained_S_all 1.276
_refine_ls_R_factor_all 0.2053
_refine_ls_R_factor_gt 0.1587
_refine_ls_shift/su_max 0.006
_refine_ls_shift/su_mean 0.000
_refine_ls_structure_factor_coef Fsqd
_refine_ls_weighting_details 'w=1/[\s^2^(Fo^2^)+(0.2000P)^2^] where P=(Fo^2^+2Fc^2^)/3'
_refine_ls_weighting_scheme calc
_refine_ls_wR_factor_gt 0.4081
_refine_ls_wR_factor_ref 0.4516
_reflns_Friedel_coverage 0.661
_reflns_Friedel_fraction_full 0.660
_reflns_Friedel_fraction_max 0.660
_reflns_number_gt 4273
_reflns_number_total 6745
_reflns_threshold_expression 'I > 2\s(I)'
_cod_data_source_file c8cp07017b1.cif
_cod_data_source_block Bu3MePC60C6H4Cl2
_cod_depositor_comments 'Adding full bibliography for 7232021--7232022.cif.'
_cod_original_cell_volume 6779.7(9)
_cod_database_code 7232022
_shelx_shelxl_version_number 2018/3
_shelx_space_group_comment
;
The symmetry employed for this shelxl refinement is uniquely defined
by the following loop, which should always be used as a source of
symmetry information in preference to the above space-group names.
They are only intended as comments.
;
_shelx_estimated_absorpt_t_max 0.941
_shelx_estimated_absorpt_t_min 0.934
_olex2_refinement_description
;
1. Twinned data refinement
 Scales: 0.511(11)
 0.489(11)
2. Fixed Uiso
 At 1.2 times of:
  All C(H,H) groups
 At 1.5 times of:
  All C(H,H,H) groups
3. Restrained distances
 C301-C302 = C303-C304 = C305-C306 = C312-C321 = C311-C320 = C307-C314 = C308-
 C315 = C309-C317 = C310-C318 = C319-C329 = C330-C355 = C313-C323 = C322-C357 =
 C324-C358 = C325-C360 = C316-C326 = C327-C352 = C328-C354 = C331-C332 = C333-
 C334 = C335-C336 = C342-C351 = C341-C350 = C337-C344 = C338-C345 = C339-C347 =
 C349-C359 = C343-C353 = C346-C356 = C340-C348
 1.39 with sigma of 0.006
 C302-C303 = C302-C308 = C303-C309 = C308-C316 = C309-C316 = C304-C305 = C304-
 C310 = C305-C311 = C310-C319 = C311-C319 = C306-C301 = C306-C312 = C301-C307 =
 C312-C313 = C313-C307 = C320-C321 = C320-C330 = C330-C356 = C321-C322 = C322-
 C356 = C314-C315 = C314-C324 = C315-C325 = C324-C359 = C359-C325 = C317-C318 =
 C317-C327 = C327-C353 = C318-C328 = C328-C353 = C323-C357 = C323-C358 = C326-
 C360 = C326-C352 = C329-C354 = C329-C355 = C332-C333 = C332-C338 = C333-C339 =
 C338-C346 = C334-C335 = C334-C340 = C335-C341 = C340-C349 = C341-C349 = C336-
 C331 = C336-C342 = C331-C337 = C342-C343 = C343-C337 = C350-C351 = C350-C360 =
 C339-C346 = C351-C352 = C344-C345 = C344-C354 = C345-C355 = C347-C348 = C347-
 C357 = C348-C358
 1.44902 with sigma of 0.006
 P1A-C11A \\sim P1B-C11B \\sim P2A-C21A \\sim P2B-C21B
 with sigma of 0.002
 C301-C303 \\sim C302-C304 \\sim C303-C305 \\sim C304-C306 \\sim C305-C301
\\sim C306-C302 \\sim C301-
 C314 \\sim C307-C315 \\sim C314-C308 \\sim C315-C302 \\sim C308-C301 \\sim
C302-C307 \\sim C303-C317 ~
 C309-C318 \\sim C317-C310 \\sim C318-C304 \\sim C310-C303 \\sim C304-C309
\\sim C305-C320 \\sim C311-
 C321 \\sim C320-C312 \\sim C321-C306 \\sim C312-C305 \\sim C306-C311 \\sim
C308-C325 \\sim C315-C360 ~
 C325-C326 \\sim C360-C316 \\sim C326-C308 \\sim C316-C315 \\sim C310-C328
\\sim C318-C354 \\sim C328-
 C329 \\sim C354-C319 \\sim C329-C310 \\sim C319-C318 \\sim C312-C322 \\sim
C321-C357 \\sim C322-C323 ~
 C357-C313 \\sim C323-C312 \\sim C313-C321 \\sim C309-C326 \\sim C316-C352
\\sim C326-C327 \\sim C352-
 C317 \\sim C327-C309 \\sim C317-C316 \\sim C311-C329 \\sim C319-C355 \\sim
C329-C330 \\sim C355-C320 ~
 C330-C311 \\sim C320-C319 \\sim C307-C323 \\sim C313-C358 \\sim C323-C324
\\sim C358-C314 \\sim C324-
 C307 \\sim C314-C313 \\sim C331-C333 \\sim C332-C334 \\sim C333-C335 \\sim
C334-C336 \\sim C335-C331 ~
 C336-C332 \\sim C331-C344 \\sim C337-C345 \\sim C344-C338 \\sim C345-C332
\\sim C338-C331 \\sim C332-
 C337 \\sim C333-C347 \\sim C339-C348 \\sim C347-C340 \\sim C348-C334 \\sim
C340-C333 \\sim C334-C339 ~
 C335-C350 \\sim C341-C351 \\sim C350-C342 \\sim C351-C336 \\sim C342-C335
\\sim C336-C341 \\sim C338-
 C355 \\sim C345-C330 \\sim C355-C356 \\sim C330-C346 \\sim C356-C338 \\sim
C346-C345 \\sim C340-C358 ~
 C348-C324 \\sim C358-C359 \\sim C324-C349 \\sim C359-C340 \\sim C349-C348
\\sim C342-C352 \\sim C351-
 C327 \\sim C352-C353 \\sim C327-C343 \\sim C353-C342 \\sim C343-C351 \\sim
C339-C356 \\sim C346-C322 ~
 C356-C357 \\sim C322-C347 \\sim C357-C339 \\sim C347-C346 \\sim C341-C359
\\sim C349-C325 \\sim C359-
 C360 \\sim C325-C350 \\sim C360-C341 \\sim C350-C349 \\sim C337-C353 \\sim
C343-C328 \\sim C353-C354 ~
 C328-C344 \\sim C354-C337 \\sim C344-C343
 with sigma of 0.009
4. Rigid bond restraints
 All non-hydrogen atoms
 with sigma for 1-2 distances of 0.002 and sigma for 1-3 distances of 0.003
5. Uiso/Uaniso restraints and constraints
C301 \\sim C302 \\sim C303 \\sim C304 \\sim C305 \\sim C306 \\sim C307 \\sim
C308 \\sim C309 \\sim C310 \\sim C311 \\sim C312 \\sim C313 \\sim C314 \\sim
C315 \\sim C316 \\sim C317 \\sim C318 \\sim C319 \\sim C320 \\sim C321 \\sim
C322 \\sim C323 \\sim C324 \\sim C325 \\sim C326 \\sim C327 \\sim C328 \\sim
C329 \\sim C330 \\sim C331 \\sim C332 \\sim C333 \\sim C334 \\sim C335 \\sim
C336 \\sim C337 \\sim C338 \\sim C339 \\sim C340 \\sim C341 \\sim C342 \\sim
C343 \\sim C344 \\sim C345 \\sim C346 \\sim C347 \\sim C348 \\sim C349 \\sim
C350 \\sim C351 \\sim C352 \\sim C353 \\sim C354 \\sim C355 \\sim C356 \\sim
C357 \\sim C358 \\sim C359 \\sim C360 \\sim C401 \\sim C402 \\sim C403 \\sim
C404 \\sim C405 \\sim C406 \\sim C407 \\sim C408 \\sim C409 \\sim C410 \\sim
C411 \\sim C412 \\sim C413 \\sim C414 \\sim C415 \\sim C416 \\sim C417 \\sim
C418 \\sim C419 \\sim C420 \\sim C421 \\sim C422 \\sim C423 \\sim C424 \\sim
C425 \\sim C426 \\sim C427 \\sim C428 \\sim C429 \\sim C430 \\sim C431 \\sim
C432 \\sim C433 \\sim C434 \\sim C435 \\sim C436 \\sim C437 \\sim C438 \\sim
C439 \\sim C440 \\sim C441 \\sim C442 \\sim C443 \\sim C444 \\sim C445 \\sim
C446 \\sim C447 \\sim C448 \\sim C449 \\sim C450 \\sim C451 \\sim C452 \\sim
C453 \\sim C454 \\sim C455 \\sim C456 \\sim C457 \\sim C458 \\sim C459 \\sim
C460: within 2A with sigma of 0.012 and sigma for terminal atoms of 0.024
P1A \\sim C11A \\sim C12A \\sim C13A \\sim C14A \\sim C15A \\sim P1B \\sim C11B
\\sim C12B \\sim C13B \\sim C14B \\sim C15B \\sim P2A \\sim C21A \\sim C22A
\\sim C23A \\sim C24A \\sim C25A \\sim P2B \\sim C21B \\sim C22B \\sim C23B
\\sim C24B \\sim C25B: within 2A with sigma of 0.005 and sigma for terminal
atoms of 0.01
Uanis(C301) \\sim Ueq, Uanis(C302) \\sim Ueq, Uanis(C303) \\sim Ueq,
Uanis(C304) \\sim Ueq, Uanis(C305) \\sim Ueq, Uanis(C306) \\sim Ueq,
Uanis(C307) \\sim Ueq, Uanis(C308) \\sim Ueq, Uanis(C309) \\sim Ueq,
Uanis(C310) \\sim Ueq, Uanis(C311) \\sim Ueq, Uanis(C312) \\sim Ueq,
Uanis(C313) \\sim Ueq, Uanis(C314) \\sim Ueq, Uanis(C315) \\sim Ueq,
Uanis(C316) \\sim Ueq, Uanis(C317) \\sim Ueq, Uanis(C318) \\sim Ueq,
Uanis(C319) \\sim Ueq, Uanis(C320) \\sim Ueq, Uanis(C321) \\sim Ueq,
Uanis(C322) \\sim Ueq, Uanis(C323) \\sim Ueq, Uanis(C324) \\sim Ueq,
Uanis(C325) \\sim Ueq, Uanis(C326) \\sim Ueq, Uanis(C327) \\sim Ueq,
Uanis(C328) \\sim Ueq, Uanis(C329) \\sim Ueq, Uanis(C330) \\sim Ueq,
Uanis(C331) \\sim Ueq, Uanis(C332) \\sim Ueq, Uanis(C333) \\sim Ueq,
Uanis(C334) \\sim Ueq, Uanis(C335) \\sim Ueq, Uanis(C336) \\sim Ueq,
Uanis(C337) \\sim Ueq, Uanis(C338) \\sim Ueq, Uanis(C339) \\sim Ueq,
Uanis(C340) \\sim Ueq, Uanis(C341) \\sim Ueq, Uanis(C342) \\sim Ueq,
Uanis(C343) \\sim Ueq, Uanis(C344) \\sim Ueq, Uanis(C345) \\sim Ueq,
Uanis(C346) \\sim Ueq, Uanis(C347) \\sim Ueq, Uanis(C348) \\sim Ueq,
Uanis(C349) \\sim Ueq, Uanis(C350) \\sim Ueq, Uanis(C351) \\sim Ueq,
Uanis(C352) \\sim Ueq, Uanis(C353) \\sim Ueq, Uanis(C354) \\sim Ueq,
Uanis(C355) \\sim Ueq, Uanis(C356) \\sim Ueq, Uanis(C357) \\sim Ueq,
Uanis(C358) \\sim Ueq, Uanis(C359) \\sim Ueq, Uanis(C360) \\sim Ueq,
Uanis(C401) \\sim Ueq, Uanis(C402) \\sim Ueq, Uanis(C403) \\sim Ueq,
Uanis(C404) \\sim Ueq, Uanis(C405) \\sim Ueq, Uanis(C406) \\sim Ueq,
Uanis(C407) \\sim Ueq, Uanis(C408) \\sim Ueq, Uanis(C409) \\sim Ueq,
Uanis(C410) \\sim Ueq, Uanis(C411) \\sim Ueq, Uanis(C412) \\sim Ueq,
Uanis(C413) \\sim Ueq, Uanis(C414) \\sim Ueq, Uanis(C415) \\sim Ueq,
Uanis(C416) \\sim Ueq, Uanis(C417) \\sim Ueq, Uanis(C418) \\sim Ueq,
Uanis(C419) \\sim Ueq, Uanis(C420) \\sim Ueq, Uanis(C421) \\sim Ueq,
Uanis(C422) \\sim Ueq, Uanis(C423) \\sim Ueq, Uanis(C424) \\sim Ueq,
Uanis(C425) \\sim Ueq, Uanis(C426) \\sim Ueq, Uanis(C427) \\sim Ueq,
Uanis(C428) \\sim Ueq, Uanis(C429) \\sim Ueq, Uanis(C430) \\sim Ueq,
Uanis(C431) \\sim Ueq, Uanis(C432) \\sim Ueq, Uanis(C433) \\sim Ueq,
Uanis(C434) \\sim Ueq, Uanis(C435) \\sim Ueq, Uanis(C436) \\sim Ueq,
Uanis(C437) \\sim Ueq, Uanis(C438) \\sim Ueq, Uanis(C439) \\sim Ueq,
Uanis(C440) \\sim Ueq, Uanis(C441) \\sim Ueq, Uanis(C442) \\sim Ueq,
Uanis(C443) \\sim Ueq, Uanis(C444) \\sim Ueq, Uanis(C445) \\sim Ueq,
Uanis(C446) \\sim Ueq, Uanis(C447) \\sim Ueq, Uanis(C448) \\sim Ueq,
Uanis(C449) \\sim Ueq, Uanis(C450) \\sim Ueq, Uanis(C451) \\sim Ueq,
Uanis(C452) \\sim Ueq, Uanis(C453) \\sim Ueq, Uanis(C454) \\sim Ueq,
Uanis(C455) \\sim Ueq, Uanis(C456) \\sim Ueq, Uanis(C457) \\sim Ueq,
Uanis(C458) \\sim Ueq, Uanis(C459) \\sim Ueq, Uanis(C460) \\sim Ueq: with sigma
of 0.022 and sigma for terminal atoms of 0.044
Uanis(P1A) = Uanis(P1B)
Uanis(C11A) = Uanis(C11B)
Uanis(P2A) = Uanis(P2B)
Uanis(C21A) = Uanis(C21B)
Uanis(C403) = Uanis(C433)
Uanis(C434) = Uanis(C404)
Uanis(C409) = Uanis(C439)
Uanis(C353) = Uanis(C323)
Uanis(C343) = Uanis(C313)
6. Same fragment restrains
{C301, C302, C303, C304, C305, C306, C307, C308, C309, C310, C311, C312, C313,
C314, C315, C316, C317, C318, C319, C320, C321, C322, C323, C324, C325, C326,
C327, C328, C329, C330, C331, C332, C333, C334, C335, C336, C337, C338, C339,
C340, C341, C342, C343, C344, C345, C346, C347, C348, C349, C350, C351, C352,
C353, C354, C355, C356, C357, C358, C359, C360} sigma for 1-2: 0.004, 1-3: 0.008
as
{C401, C402, C403, C404, C405, C406, C407, C408, C409, C410, C411, C412, C413,
C414, C415, C416, C417, C418, C419, C420, C421, C422, C423, C424, C425, C426,
C427, C428, C429, C430, C431, C432, C433, C434, C435, C436, C437, C438, C439,
C440, C441, C442, C443, C444, C445, C446, C447, C448, C449, C450, C451, C452,
C453, C454, C455, C456, C457, C458, C459, C460}
7. Others
 Sof(C12B)=Sof(H12C)=Sof(H12D)=Sof(C13B)=Sof(H13C)=Sof(H13D)=Sof(C14B)=
 Sof(H14C)=Sof(H14D)=Sof(C15B)=Sof(H15D)=Sof(H15E)=Sof(H15F)=Sof(C22B)=
 Sof(H22C)=Sof(H22D)=Sof(C23B)=Sof(H23C)=Sof(H23D)=Sof(C24B)=Sof(H24C)=
 Sof(H24D)=Sof(C25B)=Sof(H25D)=Sof(H25E)=Sof(H25F)=1-FVAR(2)
 Sof(P1B)=Sof(C11B)=Sof(H11D)=Sof(H11E)=Sof(H11F)=Sof(P2B)=Sof(C21B)=Sof(H21D)=
 Sof(H21E)=Sof(H21F)=0.33333*(1-FVAR(3))
 Sof(P1A)=Sof(C11A)=Sof(H11A)=Sof(H11B)=Sof(H11C)=Sof(P2A)=Sof(C21A)=Sof(H21A)=
 Sof(H21B)=Sof(H21C)=0.33333*FVAR(3)
 Sof(C12A)=Sof(H12A)=Sof(H12B)=Sof(C13A)=Sof(H13A)=Sof(H13B)=Sof(C14A)=
 Sof(H14A)=Sof(H14B)=Sof(C15A)=Sof(H15A)=Sof(H15B)=Sof(H15C)=Sof(C22A)=
 Sof(H22A)=Sof(H22B)=Sof(C23A)=Sof(H23A)=Sof(H23B)=Sof(C24A)=Sof(H24A)=
 Sof(H24B)=Sof(C25A)=Sof(H25A)=Sof(H25B)=Sof(H25C)=FVAR(2)
 Fixed Sof: C301(0.5) C302(0.5) C303(0.5) C304(0.5) C305(0.5) C306(0.5)
 C307(0.5) C308(0.5) C309(0.5) C310(0.5) C311(0.5) C312(0.5) C313(0.5)
 C314(0.5) C315(0.5) C316(0.5) C317(0.5) C318(0.5) C319(0.5) C320(0.5)
 C321(0.5) C322(0.5) C323(0.5) C324(0.5) C325(0.5) C326(0.5) C327(0.5)
 C328(0.5) C329(0.5) C330(0.5) C331(0.5) C332(0.5) C333(0.5) C334(0.5)
 C335(0.5) C336(0.5) C337(0.5) C338(0.5) C339(0.5) C340(0.5) C341(0.5)
 C342(0.5) C343(0.5) C344(0.5) C345(0.5) C346(0.5) C347(0.5) C349(0.5)
 C350(0.5) C351(0.5) C352(0.5) C353(0.5) C354(0.5) C355(0.5) C356(0.5)
 C357(0.5) C358(0.5) C359(0.5) C360(0.5) C401(0.5) C402(0.5) C403(0.5)
 C404(0.5) C405(0.5) C406(0.5) C407(0.5) C408(0.5) C409(0.5) C410(0.5)
 C411(0.5) C412(0.5) C413(0.5) C414(0.5) C415(0.5) C416(0.5) C417(0.5)
 C418(0.5) C419(0.5) C420(0.5) C421(0.5) C422(0.5) C423(0.5) C424(0.5)
 C425(0.5) C426(0.5) C427(0.5) C428(0.5) C429(0.5) C430(0.5) C431(0.5)
 C432(0.5) C433(0.5) C434(0.5) C435(0.5) C436(0.5) C437(0.5) C438(0.5)
 C439(0.5) C440(0.5) C441(0.5) C442(0.5) C443(0.5) C444(0.5) C445(0.5)
 C446(0.5) C447(0.5) C448(0.5) C449(0.5) C450(0.5) C451(0.5) C452(0.5)
 C453(0.5) C454(0.5) C455(0.5) C456(0.5) C457(0.5) C458(0.5) C459(0.5) C460(0.5)
 Fixed U33: C403(0.097) C433(0.097)
8.a Secondary CH2 refined with riding coordinates:
 C12A(H12A,H12B), C13A(H13A,H13B), C14A(H14A,H14B), C12B(H12C,H12D), C13B(H13C,
 H13D), C14B(H14C,H14D), C22A(H22A,H22B), C23A(H23A,H23B), C24A(H24A,H24B),
 C22B(H22C,H22D), C23B(H23C,H23D), C24B(H24C,H24D)
8.b Me refined with riding coordinates:
 C11A(H11A,H11B,H11C), C15A(H15A,H15B,H15C), C11B(H11D,H11E,H11F), C15B(H15D,
 H15E,H15F), C21A(H21A,H21B,H21C), C25A(H25A,H25B,H25C), C21B(H21D,H21E,H21F),
 C25B(H25D,H25E,H25F)
;
_olex2_submission_special_instructions 'No special instructions were received'

loop_
_space_group_symop_operation_xyz
'x, y, z'
'-y, x-y, z'
'y, x, z'
'-x+y, -x, z'
'-x, -x+y, z'
'x-y, -y, z'

loop_
_atom_site_label
_atom_site_type_symbol
_atom_site_fract_x
_atom_site_fract_y
_atom_site_fract_z
_atom_site_U_iso_or_equiv
_atom_site_adp_type
_atom_site_occupancy
_atom_site_site_symmetry_order
_atom_site_calc_flag
_atom_site_refinement_flags_posn
_atom_site_refinement_flags_adp
_atom_site_refinement_flags_occupancy
_atom_site_disorder_assembly
_atom_site_disorder_group
P1A P 0.666667 0.333333 0.7796(6) 0.0251(19) Uani 0.654(8) 3 d DS TU P A 1
C11A C 0.666667 0.333333 0.8666(10) 0.021(4) Uani 0.654(8) 3 d DS TU P A 1
H11A H 0.635022 0.355504 0.882843 0.031 Uiso 0.218(3) 1 calc R . . A 1
H11B H 0.644496 0.279518 0.882843 0.031 Uiso 0.218(3) 1 calc R . . A 1
H11C H 0.720482 0.364978 0.882843 0.031 Uiso 0.218(3) 1 calc R . . A 1
C12A C 0.5657(14) 0.2740(14) 0.7448(11) 0.027(2) Uani 0.654(8) 1 d . U . A 1
H12A H 0.566612 0.278881 0.695840 0.032 Uiso 0.654(8) 1 calc R . . A 1
H12B H 0.543421 0.218020 0.756426 0.032 Uiso 0.654(8) 1 calc R . . A 1
C13A C 0.5156(14) 0.3075(16) 0.7768(13) 0.027(3) Uani 0.654(8) 1 d . U . A 1
H13A H 0.534404 0.362057 0.762346 0.033 Uiso 0.654(8) 1 calc R . . A 1
H13B H 0.516672 0.305717 0.825935 0.033 Uiso 0.654(8) 1 calc R . . A 1
C14A C 0.4255(15) 0.2460(17) 0.7469(13) 0.028(3) Uani 0.654(8) 1 d . U . A 1
H14A H 0.425604 0.248277 0.697708 0.033 Uiso 0.654(8) 1 calc R . . A 1
H14B H 0.408437 0.191500 0.760454 0.033 Uiso 0.654(8) 1 calc R . . A 1
C15A C 0.3696(14) 0.2724(15) 0.7760(13) 0.031(4) Uani 0.654(8) 1 d . U . A 1
H15A H 0.316378 0.237817 0.759597 0.046 Uiso 0.654(8) 1 calc R . . A 1
H15B H 0.370047 0.269791 0.824585 0.046 Uiso 0.654(8) 1 calc R . . A 1
H15C H 0.387137 0.326316 0.762118 0.046 Uiso 0.654(8) 1 calc R . . A 1
P1B P 0.666667 0.333333 0.7527(10) 0.0251(19) Uani 0.346(8) 3 d DS TU P A 2
C11B C 0.666667 0.333333 0.6658(13) 0.021(4) Uani 0.346(8) 3 d DS TU P A 2
H11D H 0.676176 0.384204 0.649518 0.031 Uiso 0.115(3) 1 calc R . . A 2
H11E H 0.708028 0.323824 0.649518 0.031 Uiso 0.115(3) 1 calc R . . A 2
H11F H 0.615796 0.291972 0.649518 0.031 Uiso 0.115(3) 1 calc R . . A 2
C12B C 0.589(2) 0.351(3) 0.772(2) 0.026(3) Uani 0.346(8) 1 d . U . A 2
H12C H 0.592576 0.364668 0.820201 0.031 Uiso 0.346(8) 1 calc R . . A 2
H12D H 0.596435 0.397197 0.746788 0.031 Uiso 0.346(8) 1 calc R . . A 2
C13B C 0.504(3) 0.280(3) 0.758(2) 0.026(3) Uani 0.346(8) 1 d . U . A 2
H13C H 0.503209 0.265895 0.710477 0.032 Uiso 0.346(8) 1 calc R . . A 2
H13D H 0.498313 0.235058 0.784101 0.032 Uiso 0.346(8) 1 calc R . . A 2
C14B C 0.441(3) 0.282(3) 0.767(2) 0.027(3) Uani 0.346(8) 1 d . U . A 2
H14C H 0.454386 0.336971 0.756991 0.032 Uiso 0.346(8) 1 calc R . . A 2
H14D H 0.431445 0.276404 0.815972 0.032 Uiso 0.346(8) 1 calc R . . A 2
C15B C 0.367(3) 0.236(3) 0.739(2) 0.031(6) Uani 0.346(8) 1 d . U . A 2
H15D H 0.330414 0.251153 0.755529 0.047 Uiso 0.346(8) 1 calc R . . A 2
H15E H 0.371488 0.241931 0.690277 0.047 Uiso 0.346(8) 1 calc R . . A 2
H15F H 0.348269 0.180631 0.749974 0.047 Uiso 0.346(8) 1 calc R . . A 2
P2A P 0.666667 0.333333 0.2392(7) 0.030(2) Uani 0.654(8) 3 d DS TU P A 1
C21A C 0.666667 0.333333 0.1523(10) 0.030(4) Uani 0.654(8) 3 d DS TU P A 1
H21A H 0.640187 0.360942 0.136024 0.045 Uiso 0.218(3) 1 calc R . . A 1
H21B H 0.720755 0.359813 0.136024 0.045 Uiso 0.218(3) 1 calc R . . A 1
H21C H 0.639058 0.279245 0.136024 0.045 Uiso 0.218(3) 1 calc R . . A 1
C22A C 0.5701(14) 0.2861(16) 0.2674(13) 0.032(3) Uani 0.654(8) 1 d . U . A 1
H22A H 0.550473 0.229178 0.263600 0.039 Uiso 0.654(8) 1 calc R . . A 1
H22B H 0.572227 0.297696 0.315420 0.039 Uiso 0.654(8) 1 calc R . . A 1
C23A C 0.5106(14) 0.2995(15) 0.2392(15) 0.031(3) Uani 0.654(8) 1 d . U . A 1
H23A H 0.506835 0.287088 0.191211 0.038 Uiso 0.654(8) 1 calc R . . A 1
H23B H 0.528966 0.356146 0.242976 0.038 Uiso 0.654(8) 1 calc R . . A 1
C24A C 0.4276(14) 0.2547(14) 0.2683(14) 0.033(3) Uani 0.654(8) 1 d . U . A 1
H24A H 0.404963 0.197796 0.260989 0.039 Uiso 0.654(8) 1 calc R . . A 1
H24B H 0.429233 0.264233 0.316744 0.039 Uiso 0.654(8) 1 calc R . . A 1
C25A C 0.3801(15) 0.2816(15) 0.2358(14) 0.032(4) Uani 0.654(8) 1 d . U . A 1
H25A H 0.326815 0.253526 0.253886 0.048 Uiso 0.654(8) 1 calc R . . A 1
H25B H 0.402665 0.337897 0.243544 0.048 Uiso 0.654(8) 1 calc R . . A 1
H25C H 0.378474 0.271677 0.187972 0.048 Uiso 0.654(8) 1 calc R . . A 1
P2B P 0.666667 0.333333 0.2634(12) 0.030(2) Uani 0.346(8) 3 d DS TU P A 2
C21B C 0.666667 0.333333 0.3504(14) 0.030(4) Uani 0.346(8) 3 d DS TU P A 2
H21D H 0.667380 0.380531 0.366613 0.045 Uiso 0.115(3) 1 calc R . . A 2
H21E H 0.619469 0.286848 0.366613 0.045 Uiso 0.115(3) 1 calc R . . A 2
H21F H 0.713152 0.332621 0.366613 0.045 Uiso 0.115(3) 1 calc R . . A 2
C22B C 0.580(2) 0.335(3) 0.233(2) 0.029(3) Uani 0.346(8) 1 d . U . A 2
H22C H 0.593782 0.389872 0.227173 0.035 Uiso 0.346(8) 1 calc R . . A 2
H22D H 0.567435 0.310103 0.188029 0.035 Uiso 0.346(8) 1 calc R . . A 2
C23B C 0.507(3) 0.293(3) 0.277(3) 0.032(3) Uani 0.346(8) 1 d . U . A 2
H23C H 0.521350 0.311814 0.323035 0.038 Uiso 0.346(8) 1 calc R . . A 2
H23D H 0.488731 0.235838 0.277145 0.038 Uiso 0.346(8) 1 calc R . . A 2
C24B C 0.426(3) 0.305(3) 0.253(3) 0.032(3) Uani 0.346(8) 1 d . U . A 2
H24C H 0.422137 0.343908 0.280738 0.039 Uiso 0.346(8) 1 calc R . . A 2
H24D H 0.429824 0.320314 0.205398 0.039 Uiso 0.346(8) 1 calc R . . A 2
C25B C 0.358(2) 0.224(2) 0.264(3) 0.032(5) Uani 0.346(8) 1 d . U . A 2
H25D H 0.308919 0.222537 0.252319 0.047 Uiso 0.346(8) 1 calc R . . A 2
H25E H 0.363731 0.186205 0.236287 0.047 Uiso 0.346(8) 1 calc R . . A 2
H25F H 0.356115 0.209581 0.310934 0.047 Uiso 0.346(8) 1 calc R . . A 2
C301 C 0.7057(9) 0.5191(9) -0.0652(10) 0.085(5) Uani 0.5 1 d D U . B -1
C302 C 0.6551(10) 0.5151(9) -0.1151(8) 0.090(5) Uani 0.5 1 d D U . B -1
C303 C 0.5718(9) 0.4612(14) -0.1089(8) 0.092(5) Uani 0.5 1 d D U . B -1
C304 C 0.5425(8) 0.4178(11) -0.0511(10) 0.082(5) Uani 0.5 1 d D U . B -1
C305 C 0.5952(10) 0.4222(10) 0.0011(7) 0.078(4) Uani 0.5 1 d D U . B -1
C306 C 0.6742(9) 0.4784(14) -0.0027(7) 0.083(5) Uani 0.5 1 d D U . B -1
C307 C 0.7651(13) 0.5947(10) -0.0405(9) 0.084(5) Uani 0.5 1 d D U . B -1
C308 C 0.6709(11) 0.5857(10) -0.1503(9) 0.096(5) Uani 0.5 1 d D U . B -1
C309 C 0.5299(12) 0.4953(10) -0.1409(8) 0.095(5) Uani 0.5 1 d D U . B -1
C310 C 0.4657(11) 0.3995(11) -0.0271(7) 0.090(4) Uani 0.5 1 d D U . B -1
C311 C 0.5527(9) 0.4118(11) 0.0626(9) 0.082(4) Uani 0.5 1 d D U . B -1
C312 C 0.7165(9) 0.5156(10) 0.0577(9) 0.099(6) Uani 0.5 1 d D U . B -1
C313 C 0.7715(14) 0.5923(11) 0.0313(8) 0.090(4) Uani 0.5 1 d D U . B -1
C314 C 0.7761(13) 0.6628(9) -0.0708(7) 0.089(5) Uani 0.5 1 d D U . B -1
C315 C 0.7306(9) 0.6579(9) -0.1287(11) 0.097(5) Uani 0.5 1 d D U . B -1
C316 C 0.5924(8) 0.5728(10) -0.1580(12) 0.095(5) Uani 0.5 1 d D U . B -1
C317 C 0.4608(9) 0.4853(10) -0.1133(12) 0.098(4) Uani 0.5 1 d D U . B -1
C318 C 0.4280(11) 0.4360(15) -0.0550(6) 0.091(4) Uani 0.5 1 d D U . B -1
C319 C 0.4769(12) 0.4012(13) 0.0441(8) 0.086(4) Uani 0.5 1 d D U . B -1
C320 C 0.5916(9) 0.4566(14) 0.1180(8) 0.089(5) Uani 0.5 1 d D U . B -1
C321 C 0.6753(11) 0.5094(9) 0.1156(7) 0.094(5) Uani 0.5 1 d D U . B -1
C322 C 0.6895(13) 0.5794(10) 0.1507(10) 0.105(5) Uani 0.5 1 d D U . B -1
C323 C 0.7909(11) 0.6585(10) 0.0687(7) 0.094(3) Uani 0.5 1 d D U . B -1
C324 C 0.7984(14) 0.7327(10) -0.0314(8) 0.093(4) Uani 0.5 1 d D U . B -1
C325 C 0.7156(9) 0.7223(10) -0.1205(11) 0.098(5) Uani 0.5 1 d D U . B -1
C326 C 0.5797(8) 0.6360(9) -0.1560(13) 0.098(5) Uani 0.5 1 d D U . B -1
C327 C 0.4477(10) 0.5514(10) -0.1104(11) 0.100(4) Uani 0.5 1 d D U . B -1
C328 C 0.3960(14) 0.4728(11) -0.0125(8) 0.091(4) Uani 0.5 1 d D U . B -1
C329 C 0.4406(9) 0.4306(13) 0.0849(6) 0.089(4) Uani 0.5 1 d D U . B -1
C330 C 0.5552(11) 0.4901(10) 0.1586(9) 0.097(5) Uani 0.5 1 d D U . B -1
C331 C 0.4913(9) 0.6826(10) 0.0809(11) 0.097(6) Uani 0.5 1 d D U . B -1
C332 C 0.5385(11) 0.6867(9) 0.1335(8) 0.099(6) Uani 0.5 1 d D U . B -1
C333 C 0.6214(9) 0.7427(14) 0.1325(8) 0.104(5) Uani 0.5 1 d D U . B -1
C334 C 0.6548(9) 0.7911(10) 0.0776(10) 0.100(5) Uani 0.5 1 d D U . B -1
C335 C 0.6063(11) 0.7826(11) 0.0204(7) 0.095(5) Uani 0.5 1 d D U . B -1
C336 C 0.5263(10) 0.7316(13) 0.0229(7) 0.090(5) Uani 0.5 1 d D U . B -1
C337 C 0.4262(13) 0.6069(10) 0.0616(9) 0.094(5) Uani 0.5 1 d D U . B -1
C338 C 0.5254(12) 0.6164(10) 0.1677(10) 0.103(5) Uani 0.5 1 d D U . B -1
C339 C 0.6610(12) 0.7056(10) 0.1629(9) 0.105(5) Uani 0.5 1 d D U . B -1
C340 C 0.7233(14) 0.7961(14) 0.0465(8) 0.097(4) Uani 0.5 1 d D U . B -1
C341 C 0.6490(9) 0.7912(12) -0.0405(10) 0.093(5) Uani 0.5 1 d D U . B -1
C342 C 0.4849(10) 0.6868(10) -0.0350(9) 0.089(5) Uani 0.5 1 d D U . B -1
C343 C 0.4271(14) 0.6102(11) -0.0105(9) 0.090(4) Uani 0.5 1 d D U . B -1
C344 C 0.4139(11) 0.5398(9) 0.0940(7) 0.089(4) Uani 0.5 1 d D U . B -1
C345 C 0.4673(9) 0.5437(9) 0.1449(11) 0.095(5) Uani 0.5 1 d D U . B -1
C346 C 0.6020(8) 0.6283(9) 0.1840(11) 0.106(5) Uani 0.5 1 d D U . B -1
C347 C 0.7323(9) 0.7189(9) 0.1382(10) 0.104(4) Uani 0.5 1 d D U . B -1
C348 C 0.7630(11) 0.7630(15) 0.0772(7) 0.096(4) Uani 0.5 1 d DS TU P B -1
C349 C 0.7263(12) 0.8044(12) -0.0251(8) 0.096(4) Uani 0.5 1 d D U . B -1
C350 C 0.6091(9) 0.7485(13) -0.0964(8) 0.091(5) Uani 0.5 1 d D U . B -1
C351 C 0.5260(11) 0.6936(10) -0.0932(7) 0.087(5) Uani 0.5 1 d D U . B -1
C352 C 0.5052(12) 0.6245(10) -0.1325(9) 0.099(5) Uani 0.5 1 d D U . B -1
C353 C 0.4105(13) 0.5437(10) -0.0465(7) 0.094(3) Uani 0.5 1 d D U . B -1
C354 C 0.4054(15) 0.4732(11) 0.0560(7) 0.087(4) Uani 0.5 1 d D U . B -1
C355 C 0.4823(9) 0.4791(10) 0.1413(10) 0.095(4) Uani 0.5 1 d D U . B -1
C356 C 0.6168(8) 0.5665(9) 0.1797(11) 0.105(5) Uani 0.5 1 d D U . B -1
C357 C 0.7438(11) 0.6526(10) 0.1263(12) 0.101(5) Uani 0.5 1 d D U . B -1
C358 C 0.7989(15) 0.7282(12) 0.0374(8) 0.095(4) Uani 0.5 1 d D U . B -1
C359 C 0.7574(11) 0.7676(15) -0.0632(7) 0.094(4) Uani 0.5 1 d D U . B -1
C360 C 0.6430(12) 0.7126(11) -0.1372(9) 0.099(5) Uani 0.5 1 d D U . B -1
C401 C 0.5903(10) 0.7500(12) 0.5096(8) 0.086(4) Uani 0.5 1 d D U . C -1
C402 C 0.5229(10) 0.7098(14) 0.5476(8) 0.082(5) Uani 0.5 1 d D U . C -1
C403 C 0.4495(11) 0.6546(11) 0.5165(9) 0.077(3) Uani 0.5 1 d D U . C -1
C404 C 0.4490(10) 0.6383(11) 0.4494(8) 0.075(3) Uani 0.5 1 d D U . C -1
C405 C 0.5195(10) 0.6796(13) 0.4096(8) 0.081(5) Uani 0.5 1 d D U . C -1
C406 C 0.5906(10) 0.7286(13) 0.4404(10) 0.085(5) Uani 0.5 1 d D U . C -1
C407 C 0.6624(12) 0.7549(15) 0.5322(10) 0.096(5) Uani 0.5 1 d D U . C -1
C408 C 0.5282(10) 0.6858(12) 0.6147(10) 0.095(5) Uani 0.5 1 d D U . C -1
C409 C 0.4039(13) 0.5920(11) 0.5630(8) 0.083(3) Uani 0.5 1 d D U . C -1
C410 C 0.3951(13) 0.5598(10) 0.4252(8) 0.082(4) Uani 0.5 1 d D U . C -1
C411 C 0.5140(10) 0.6238(10) 0.3599(12) 0.088(5) Uani 0.5 1 d D U . C -1
C412 C 0.6609(10) 0.7319(12) 0.4148(11) 0.091(5) Uani 0.5 1 d D U . C -1
C413 C 0.7036(16) 0.7447(13) 0.4765(8) 0.098(4) Uani 0.5 1 d D U . C -1
C414 C 0.6659(12) 0.7263(17) 0.5944(9) 0.097(5) Uani 0.5 1 d D U . C -1
C415 C 0.5983(10) 0.6944(12) 0.6376(10) 0.097(5) Uani 0.5 1 d D U . C -1
C416 C 0.4577(12) 0.6101(10) 0.6177(12) 0.095(6) Uani 0.5 1 d D U . C -1
C417 C 0.3589(13) 0.5152(11) 0.5407(8) 0.090(4) Uani 0.5 1 d D U . C -1
C418 C 0.3548(13) 0.4992(10) 0.4699(9) 0.088(4) Uani 0.5 1 d D U . C -1
C419 C 0.4404(11) 0.5524(11) 0.3721(11) 0.082(4) Uani 0.5 1 d D U . C -1
C420 C 0.5804(10) 0.6204(10) 0.3420(12) 0.094(4) Uani 0.5 1 d D U . C -1
C421 C 0.6556(10) 0.6757(13) 0.3702(9) 0.092(5) Uani 0.5 1 d D U . C -1
C422 C 0.6945(16) 0.6316(11) 0.3847(10) 0.087(5) Uani 0.5 1 d D U . C -1
C423 C 0.7478(12) 0.7090(14) 0.4867(8) 0.099(4) Uani 0.5 1 d D U . C -1
C424 C 0.7140(15) 0.6903(12) 0.6050(9) 0.102(5) Uani 0.5 1 d D U . C -1
C425 C 0.5990(10) 0.6294(10) 0.6704(13) 0.097(5) Uani 0.5 1 d D U . C -1
C426 C 0.4567(11) 0.5502(11) 0.6548(11) 0.102(5) Uani 0.5 1 d D U . C -1
C427 C 0.3591(13) 0.4525(11) 0.5782(11) 0.095(4) Uani 0.5 1 d D U . C -1
C428 C 0.3549(14) 0.4260(12) 0.4615(10) 0.091(4) Uani 0.5 1 d D U . C -1
C429 C 0.4349(11) 0.4802(10) 0.3608(10) 0.090(4) Uani 0.5 1 d D U . C -1
C430 C 0.5752(10) 0.5450(11) 0.3338(12) 0.093(4) Uani 0.5 1 d D U . C -1
C431 C 0.5093(10) 0.3554(14) 0.5099(8) 0.087(5) Uani 0.5 1 d D U . C -1
C432 C 0.5753(11) 0.3917(15) 0.4700(8) 0.077(5) Uani 0.5 1 d D U . C -1
C433 C 0.6511(11) 0.4434(11) 0.4987(9) 0.077(3) Uani 0.5 1 d D U . C -1
C434 C 0.6582(10) 0.4599(11) 0.5665(8) 0.075(3) Uani 0.5 1 d D U . C -1
C435 C 0.5878(10) 0.4280(14) 0.6069(9) 0.080(5) Uani 0.5 1 d D U . C -1
C436 C 0.5159(10) 0.3749(12) 0.5801(10) 0.086(5) Uani 0.5 1 d D U . C -1
C437 C 0.4354(12) 0.3434(14) 0.4835(10) 0.092(4) Uani 0.5 1 d D U . C -1
C438 C 0.5723(10) 0.4182(12) 0.4032(10) 0.087(5) Uani 0.5 1 d D U . C -1
C439 C 0.6938(14) 0.5063(11) 0.4520(8) 0.083(3) Uani 0.5 1 d D U . C -1
C440 C 0.6999(16) 0.5408(10) 0.5885(9) 0.083(5) Uani 0.5 1 d D U . C -1
C441 C 0.5939(10) 0.4850(10) 0.6553(13) 0.094(5) Uani 0.5 1 d D U . C -1
C442 C 0.4464(11) 0.3768(13) 0.5993(11) 0.092(5) Uani 0.5 1 d D U . C -1
C443 C 0.4001(16) 0.3606(13) 0.5394(8) 0.091(4) Uani 0.5 1 d D U . C -1
C444 C 0.4328(11) 0.3697(14) 0.4203(9) 0.090(5) Uani 0.5 1 d D U . C -1
C445 C 0.5028(10) 0.4123(12) 0.3809(10) 0.085(5) Uani 0.5 1 d D U . C -1
C446 C 0.6454(11) 0.4906(10) 0.3938(12) 0.094(5) Uani 0.5 1 d D U . C -1
C447 C 0.7431(12) 0.5822(11) 0.4738(8) 0.090(4) Uani 0.5 1 d D U . C -1
C448 C 0.7437(14) 0.6004(10) 0.5437(10) 0.090(5) Uani 0.5 1 d D U . C -1
C449 C 0.6674(11) 0.5569(11) 0.6469(11) 0.090(5) Uani 0.5 1 d D U . C -1
C450 C 0.5268(10) 0.4862(10) 0.6745(11) 0.098(4) Uani 0.5 1 d D U . C -1
C451 C 0.4521(11) 0.4327(14) 0.6447(10) 0.096(5) Uani 0.5 1 d D U . C -1
C452 C 0.4054(14) 0.4697(11) 0.6346(10) 0.100(5) Uani 0.5 1 d D U . C -1
C453 C 0.3589(13) 0.3997(16) 0.5280(8) 0.092(4) Uani 0.5 1 d D U . C -1
C454 C 0.3970(16) 0.4180(12) 0.4097(9) 0.091(5) Uani 0.5 1 d D U . C -1
C455 C 0.5048(10) 0.4769(10) 0.3451(12) 0.087(5) Uani 0.5 1 d D U . C -1
C456 C 0.6474(11) 0.5527(11) 0.3595(10) 0.092(5) Uani 0.5 1 d D U . C -1
C457 C 0.7377(15) 0.6460(11) 0.4427(12) 0.092(4) Uani 0.5 1 d D U . C -1
C458 C 0.7483(15) 0.6758(13) 0.5508(10) 0.098(4) Uani 0.5 1 d D U . C -1
C459 C 0.6685(11) 0.6279(10) 0.6515(11) 0.100(5) Uani 0.5 1 d D U . C -1
C460 C 0.5293(10) 0.5603(11) 0.6821(12) 0.099(4) Uani 0.5 1 d D U . C -1

loop_
_atom_site_aniso_label
_atom_site_aniso_U_11
_atom_site_aniso_U_22
_atom_site_aniso_U_33
_atom_site_aniso_U_23
_atom_site_aniso_U_13
_atom_site_aniso_U_12
P1A 0.028(2) 0.028(2) 0.019(4) 0.000 0.000 0.0142(10)
C11A 0.022(5) 0.022(5) 0.018(5) 0.000 0.000 0.011(3)
C12A 0.028(3) 0.032(4) 0.019(5) 0.003(4) -0.003(3) 0.014(3)
C13A 0.028(4) 0.035(5) 0.017(5) 0.004(4) -0.003(4) 0.014(4)
C14A 0.027(4) 0.036(6) 0.017(6) 0.008(5) -0.002(5) 0.013(5)
C15A 0.026(6) 0.037(8) 0.025(8) 0.011(7) 0.001(7) 0.013(6)
P1B 0.028(2) 0.028(2) 0.019(4) 0.000 0.000 0.0142(10)
C11B 0.022(5) 0.022(5) 0.018(5) 0.000 0.000 0.011(3)
C12B 0.028(4) 0.032(4) 0.018(5) 0.000(4) 0.000(3) 0.015(3)
C13B 0.028(3) 0.034(5) 0.017(6) 0.004(5) -0.002(4) 0.015(4)
C14B 0.027(4) 0.035(6) 0.018(6) 0.007(5) -0.001(5) 0.015(5)
C15B 0.028(6) 0.039(10) 0.019(10) 0.011(9) -0.001(8) 0.011(8)
P2A 0.0213(19) 0.0213(19) 0.048(5) 0.000 0.000 0.0106(9)
C21A 0.021(6) 0.021(6) 0.048(6) 0.000 0.000 0.011(3)
C22A 0.022(3) 0.023(4) 0.047(6) -0.004(4) 0.003(3) 0.008(3)
C23A 0.019(3) 0.023(4) 0.047(6) -0.006(5) 0.004(4) 0.007(4)
C24A 0.020(4) 0.024(5) 0.048(7) -0.009(5) 0.006(5) 0.006(5)
C25A 0.018(6) 0.026(8) 0.047(9) 0.000(7) 0.017(7) 0.008(6)
P2B 0.0213(19) 0.0213(19) 0.048(5) 0.000 0.000 0.0106(9)
C21B 0.021(6) 0.021(6) 0.048(6) 0.000 0.000 0.011(3)
C22B 0.019(3) 0.022(4) 0.046(6) -0.003(4) 0.001(3) 0.009(3)
C23B 0.020(4) 0.025(5) 0.047(6) -0.005(5) 0.003(4) 0.008(4)
C24B 0.019(4) 0.026(5) 0.047(7) -0.004(6) 0.003(5) 0.007(5)
C25B 0.020(5) 0.023(8) 0.052(10) -0.007(9) 0.008(9) 0.010(7)
C301 0.085(9) 0.093(7) 0.112(7) -0.015(7) 0.019(7) 0.071(7)
C302 0.101(7) 0.094(8) 0.091(9) -0.023(8) 0.012(7) 0.060(7)
C303 0.103(7) 0.080(9) 0.094(8) -0.033(8) -0.006(7) 0.047(6)
C304 0.090(8) 0.056(10) 0.111(8) -0.026(8) -0.005(6) 0.043(7)
C305 0.092(7) 0.047(9) 0.124(8) -0.009(7) 0.002(6) 0.056(6)
C306 0.082(7) 0.082(8) 0.116(7) -0.007(6) 0.004(6) 0.066(6)
C307 0.066(10) 0.099(7) 0.114(6) -0.004(5) 0.012(7) 0.060(6)
C308 0.102(7) 0.110(8) 0.080(10) -0.007(6) 0.015(8) 0.057(6)
C309 0.101(7) 0.100(8) 0.076(10) -0.031(8) -0.019(7) 0.044(6)
C310 0.078(7) 0.069(10) 0.121(7) -0.017(8) -0.008(7) 0.035(7)
C311 0.090(8) 0.055(10) 0.117(7) 0.018(7) 0.006(6) 0.049(7)
C312 0.090(9) 0.098(6) 0.119(7) 0.003(6) -0.006(6) 0.055(8)
C313 0.072(8) 0.097(5) 0.120(6) 0.002(4) -0.011(5) 0.057(5)
C314 0.071(10) 0.093(7) 0.104(8) 0.005(5) 0.017(8) 0.043(7)
C315 0.093(9) 0.101(8) 0.100(9) 0.010(7) 0.016(8) 0.050(6)
C316 0.106(7) 0.110(8) 0.071(10) -0.009(8) -0.003(8) 0.056(6)
C317 0.087(8) 0.097(8) 0.099(8) -0.021(7) -0.024(8) 0.039(7)
C318 0.070(9) 0.089(8) 0.111(8) -0.018(6) -0.016(7) 0.037(7)
C319 0.080(8) 0.065(10) 0.120(7) 0.011(8) 0.010(7) 0.042(7)
C320 0.106(7) 0.082(9) 0.099(8) 0.026(8) 0.002(7) 0.063(6)
C321 0.102(7) 0.101(7) 0.099(8) 0.012(8) -0.017(7) 0.067(7)
C322 0.113(8) 0.109(7) 0.100(10) 0.000(6) -0.016(8) 0.061(6)
C323 0.074(8) 0.101(6) 0.113(6) -0.007(4) -0.023(6) 0.048(5)
C324 0.075(10) 0.081(8) 0.117(6) 0.007(6) 0.012(7) 0.035(7)
C325 0.097(8) 0.090(8) 0.105(9) 0.023(8) 0.019(8) 0.045(7)
C326 0.114(7) 0.115(8) 0.072(11) 0.009(8) -0.009(7) 0.064(6)
C327 0.089(9) 0.108(7) 0.103(8) -0.012(6) -0.030(8) 0.049(5)
C328 0.066(10) 0.088(7) 0.121(6) -0.009(6) -0.009(7) 0.040(7)
C329 0.080(9) 0.075(9) 0.115(8) 0.021(7) 0.024(7) 0.042(7)
C330 0.116(7) 0.097(8) 0.092(10) 0.021(8) 0.010(7) 0.064(6)
C331 0.102(9) 0.086(8) 0.116(7) -0.008(7) 0.008(7) 0.058(8)
C332 0.111(8) 0.096(8) 0.104(9) -0.015(8) 0.009(7) 0.064(7)
C333 0.116(8) 0.089(9) 0.110(9) -0.017(9) -0.007(7) 0.054(6)
C334 0.112(8) 0.069(10) 0.118(8) -0.018(8) -0.006(6) 0.046(7)
C335 0.106(7) 0.066(10) 0.123(8) -0.001(8) 0.001(6) 0.050(6)
C336 0.098(7) 0.074(8) 0.129(8) 0.001(6) 0.005(7) 0.066(6)
C337 0.089(10) 0.088(7) 0.120(6) -0.001(5) 0.012(7) 0.055(6)
C338 0.114(8) 0.107(7) 0.095(11) -0.001(7) 0.016(8) 0.061(6)
C339 0.115(8) 0.099(8) 0.101(10) -0.021(9) -0.016(7) 0.054(6)
C340 0.097(9) 0.067(10) 0.119(7) -0.016(8) -0.012(7) 0.036(7)
C341 0.104(8) 0.061(10) 0.119(8) 0.024(7) 0.007(6) 0.046(7)
C342 0.088(9) 0.093(6) 0.123(7) 0.015(6) -0.011(6) 0.073(7)
C343 0.072(8) 0.097(5) 0.120(6) 0.002(4) -0.011(5) 0.057(5)
C344 0.076(10) 0.091(7) 0.111(7) 0.009(5) 0.031(8) 0.051(7)
C345 0.096(9) 0.100(8) 0.098(9) 0.011(7) 0.029(8) 0.056(6)
C346 0.125(8) 0.107(8) 0.093(11) -0.006(7) -0.006(7) 0.062(6)
C347 0.105(8) 0.099(8) 0.104(8) -0.023(7) -0.025(8) 0.048(7)
C348 0.090(9) 0.076(9) 0.108(8) -0.026(7) -0.027(7) 0.032(7)
C349 0.096(8) 0.064(10) 0.124(8) 0.014(8) 0.006(7) 0.037(7)
C350 0.115(8) 0.075(9) 0.100(8) 0.037(8) 0.004(7) 0.060(6)
C351 0.104(8) 0.092(8) 0.101(8) 0.029(7) -0.018(7) 0.076(7)
C352 0.104(8) 0.114(7) 0.093(10) 0.008(6) -0.026(8) 0.066(6)
C353 0.074(8) 0.101(6) 0.113(6) -0.007(4) -0.023(6) 0.048(5)
C354 0.073(10) 0.081(8) 0.117(6) 0.008(6) 0.020(8) 0.045(7)
C355 0.101(8) 0.094(8) 0.098(9) 0.025(8) 0.028(8) 0.055(7)
C356 0.126(8) 0.109(8) 0.087(11) 0.006(7) -0.004(7) 0.066(6)
C357 0.100(10) 0.105(7) 0.103(9) -0.010(6) -0.022(8) 0.054(6)
C358 0.076(10) 0.083(7) 0.117(6) -0.011(6) -0.016(7) 0.033(7)
C359 0.085(9) 0.071(9) 0.114(8) 0.024(7) 0.020(7) 0.031(7)
C360 0.112(7) 0.097(8) 0.095(10) 0.029(9) 0.010(7) 0.058(6)
C401 0.106(6) 0.064(10) 0.096(7) 0.002(7) 0.001(6) 0.049(6)
C402 0.105(6) 0.073(9) 0.091(6) -0.006(6) 0.002(5) 0.061(6)
C403 0.086(6) 0.093(6) 0.097 0.001(5) -0.001(5) 0.079(4)
C404 0.079(6) 0.097(6) 0.088(2) 0.018(5) -0.022(5) 0.074(5)
C405 0.101(7) 0.088(8) 0.078(7) 0.028(7) -0.011(5) 0.065(6)
C406 0.096(6) 0.075(10) 0.088(7) 0.016(8) 0.006(6) 0.046(6)
C407 0.094(7) 0.086(11) 0.098(7) -0.002(7) -0.004(7) 0.038(8)
C408 0.107(7) 0.098(8) 0.082(7) -0.010(9) 0.000(6) 0.052(6)
C409 0.070(7) 0.112(5) 0.091(4) -0.005(5) 0.017(5) 0.062(5)
C410 0.063(8) 0.119(7) 0.083(7) 0.006(5) -0.033(7) 0.060(6)
C411 0.096(7) 0.107(8) 0.068(9) 0.017(7) -0.015(7) 0.056(6)
C412 0.092(7) 0.081(9) 0.093(8) 0.020(8) 0.015(7) 0.038(8)
C413 0.087(9) 0.093(10) 0.107(7) 0.004(8) 0.003(7) 0.038(8)
C414 0.097(8) 0.089(10) 0.097(8) -0.007(8) -0.014(7) 0.040(7)
C415 0.111(7) 0.097(9) 0.081(9) -0.014(9) -0.011(6) 0.050(7)
C416 0.103(8) 0.104(8) 0.075(8) -0.003(7) 0.010(7) 0.050(6)
C417 0.061(10) 0.112(6) 0.093(6) 0.002(5) 0.011(7) 0.041(6)
C418 0.059(10) 0.110(7) 0.093(6) -0.003(5) -0.013(7) 0.041(6)
C419 0.083(8) 0.112(7) 0.060(9) 0.009(6) -0.031(7) 0.054(6)
C420 0.100(7) 0.102(8) 0.076(10) 0.015(8) 0.006(7) 0.049(6)
C421 0.086(8) 0.094(8) 0.088(9) 0.018(8) 0.021(8) 0.040(6)
C422 0.074(9) 0.102(7) 0.082(8) 0.015(8) 0.031(8) 0.041(7)
C423 0.082(10) 0.096(8) 0.109(7) 0.004(6) -0.001(8) 0.037(7)
C424 0.098(9) 0.096(9) 0.103(8) -0.005(7) -0.012(8) 0.043(7)
C425 0.112(8) 0.099(8) 0.076(10) -0.011(8) -0.010(7) 0.049(5)
C426 0.109(8) 0.108(7) 0.082(10) 0.002(6) 0.006(8) 0.050(7)
C427 0.071(10) 0.103(7) 0.089(7) 0.014(6) 0.021(7) 0.027(7)
C428 0.067(10) 0.095(8) 0.093(7) -0.005(7) -0.009(7) 0.028(8)
C429 0.092(8) 0.108(7) 0.066(9) -0.003(7) -0.022(8) 0.046(7)
C430 0.104(7) 0.108(7) 0.065(10) -0.001(7) 0.008(7) 0.051(5)
C431 0.102(6) 0.065(11) 0.091(7) 0.004(7) -0.002(6) 0.040(6)
C432 0.105(6) 0.063(9) 0.085(6) -0.013(6) 0.001(5) 0.059(6)
C433 0.086(6) 0.093(6) 0.097 0.001(5) -0.001(5) 0.079(4)
C434 0.079(6) 0.097(6) 0.088(2) 0.018(5) -0.022(5) 0.074(5)
C435 0.102(6) 0.082(8) 0.072(7) 0.029(7) -0.009(5) 0.057(6)
C436 0.099(6) 0.073(10) 0.080(7) 0.027(8) 0.006(6) 0.038(6)
C437 0.092(7) 0.072(10) 0.092(7) 0.001(7) -0.005(7) 0.027(8)
C438 0.107(7) 0.086(9) 0.075(7) -0.017(8) 0.000(6) 0.053(6)
C439 0.070(7) 0.112(5) 0.091(4) -0.005(5) 0.017(5) 0.062(5)
C440 0.063(9) 0.109(6) 0.084(7) 0.002(5) -0.031(7) 0.050(6)
C441 0.105(7) 0.104(8) 0.073(10) 0.013(7) -0.007(7) 0.050(6)
C442 0.090(7) 0.080(9) 0.082(8) 0.021(8) 0.014(7) 0.025(8)
C443 0.076(8) 0.075(10) 0.093(8) 0.015(8) 0.009(6) 0.016(7)
C444 0.097(8) 0.078(9) 0.085(7) -0.011(8) -0.012(7) 0.035(7)
C445 0.105(7) 0.086(9) 0.064(9) -0.024(8) -0.008(6) 0.048(7)
C446 0.100(8) 0.105(8) 0.080(7) 0.000(7) 0.012(7) 0.054(6)
C447 0.060(10) 0.112(6) 0.103(6) 0.002(6) 0.011(7) 0.047(5)
C448 0.061(10) 0.103(7) 0.100(6) -0.003(5) -0.015(7) 0.037(6)
C449 0.090(8) 0.107(7) 0.075(9) 0.002(6) -0.028(8) 0.050(6)
C450 0.107(7) 0.102(8) 0.073(10) 0.009(8) 0.006(6) 0.044(6)
C451 0.096(8) 0.093(8) 0.080(9) 0.018(7) 0.016(8) 0.033(6)
C452 0.093(9) 0.104(7) 0.087(8) 0.013(8) 0.016(8) 0.037(6)
C453 0.066(9) 0.084(8) 0.097(7) 0.011(6) 0.009(8) 0.016(7)
C454 0.085(9) 0.092(9) 0.087(8) -0.004(7) -0.009(7) 0.036(7)
C455 0.103(7) 0.100(8) 0.051(10) -0.014(7) -0.008(7) 0.047(5)
C456 0.095(8) 0.107(7) 0.075(9) 0.007(6) 0.024(8) 0.053(7)
C457 0.069(10) 0.103(7) 0.096(7) 0.012(6) 0.020(7) 0.037(8)
C458 0.081(10) 0.095(7) 0.103(7) -0.007(7) -0.014(7) 0.033(8)
C459 0.102(8) 0.102(7) 0.089(9) -0.006(7) -0.018(8) 0.047(7)
C460 0.112(7) 0.108(8) 0.070(11) -0.005(7) 0.001(7) 0.049(5)

loop_
_atom_type_symbol
_atom_type_description
_atom_type_scat_dispersion_real
_atom_type_scat_dispersion_imag
_atom_type_scat_source
C C 0.0033 0.0016 'International Tables Vol C Tables 4.2.6.8 and 6.1.1.4'
H H 0.0000 0.0000 'International Tables Vol C Tables 4.2.6.8 and 6.1.1.4'
P P 0.1023 0.0942 'International Tables Vol C Tables 4.2.6.8 and 6.1.1.4'

loop_
_geom_angle_atom_site_label_1
_geom_angle_atom_site_label_2
_geom_angle_atom_site_label_3
_geom_angle
_geom_angle_site_symmetry_1
_geom_angle_site_symmetry_3
C11A P1A C12A 112.0(8) . 2_655
C11A P1A C12A 112.0(8) . .
C11A P1A C12A 112.0(8) . 4_665
C12A P1A C12A 106.8(8) 4_665 .
C12A P1A C12A 106.8(8) 2_655 4_665
C12A P1A C12A 106.8(8) 2_655 .
C13A C12A P1A 106.2(15) . .
C12A C13A C14A 102(2) . .
C15A C14A C13A 107(2) . .
C11B P1B C12B 102.9(16) . 2_655
C11B P1B C12B 102.9(16) . .
C12B P1B C12B 115.2(12) 2_655 .
C12B P1B C12B 115.2(11) 4_665 .
C13B C12B P1B 115(3) . .
C14B C13B C12B 124(5) . .
C13B C14B C15B 128(6) . .
C22A P2A C21A 108.9(9) . .
C22A P2A C21A 108.9(9) 4_665 .
C22A P2A C21A 108.9(9) 2_655 .
C22A P2A C22A 110.0(9) 2_655 .
C22A P2A C22A 110.0(9) 4_665 .
C22A P2A C22A 110.0(9) 2_655 4_665
C23A C22A P2A 123(2) . .
C22A C23A C24A 118(2) . .
C25A C24A C23A 108(2) . .
C21B P2B C22B 109.9(17) . 2_655
C21B P2B C22B 109.9(17) . 4_665
C21B P2B C22B 109.9(17) . .
C22B P2B C22B 109.1(17) 2_655 .
C22B P2B C22B 109.1(17) 2_655 4_665
C22B P2B C22B 109.1(17) 4_665 .
C23B C22B P2B 116(4) . .
C22B C23B C24B 116(4) . .
C25B C24B C23B 101(4) . .
C302 C301 C306 119.8(7) . .
C302 C301 C307 119.6(7) . .
C307 C301 C306 100.0(18) . .
C301 C302 C303 119.9(6) . .
C301 C302 C308 119.6(6) . .
C303 C302 C308 111.5(18) . .
C302 C303 C309 108.7(18) . .
C304 C303 C302 119.6(7) . .
C304 C303 C309 120.1(7) . .
C303 C304 C305 120.4(6) . .
C303 C304 C310 119.5(6) . .
C305 C304 C310 113.6(15) . .
C304 C305 C311 105.2(16) . .
C306 C305 C304 119.4(7) . .
C306 C305 C311 119.9(7) . .
C305 C306 C301 119.2(6) . .
C305 C306 C312 119.2(6) . .
C312 C306 C301 117.9(15) . .
C301 C307 C313 110.2(19) . .
C314 C307 C301 120.0(7) . .
C314 C307 C313 119.6(7) . .
C315 C308 C302 119.9(7) . .
C315 C308 C316 119.9(7) . .
C316 C308 C302 100.7(18) . .
C316 C309 C303 102.4(19) . .
C317 C309 C303 120.1(7) . .
C317 C309 C316 120.0(7) . .
C318 C310 C304 120.0(7) . .
C318 C310 C319 120.2(7) . .
C319 C310 C304 101.3(18) . .
C305 C311 C319 106.4(17) . .
C320 C311 C305 119.8(7) . .
C320 C311 C319 120.0(7) . .
C306 C312 C313 99.3(19) . .
C321 C312 C306 119.8(7) . .
C321 C312 C313 120.0(7) . .
C312 C313 C307 112(2) . .
C323 C313 C307 119.7(6) . .
C323 C313 C312 119.6(6) . .
C307 C314 C315 119.9(6) . .
C307 C314 C324 120.3(6) . .
C315 C314 C324 112.7(19) . .
C308 C315 C314 120.0(7) . .
C308 C315 C325 119.7(7) . .
C314 C315 C325 104(2) . .
C309 C316 C308 115.6(17) . .
C326 C316 C308 119.8(6) . .
C326 C316 C309 120.1(6) . .
C309 C317 C318 119.6(6) . .
C309 C317 C327 119.4(6) . .
C327 C317 C318 110(2) . .
C310 C318 C317 120.0(6) . .
C310 C318 C328 120.0(6) . .
C317 C318 C328 107(2) . .
C310 C319 C311 113.1(18) . .
C329 C319 C310 119.4(6) . .
C329 C319 C311 119.7(6) . .
C311 C320 C321 119.9(6) . .
C311 C320 C330 120.0(6) . .
C321 C320 C330 109.8(18) . .
C312 C321 C320 119.8(6) . .
C312 C321 C322 119.9(6) . .
C320 C321 C322 106.0(19) . .
C356 C322 C321 109.1(19) . .
C357 C322 C321 120.0(7) . .
C357 C322 C356 120.4(7) . .
C313 C323 C357 119.6(7) . .
C313 C323 C358 120.4(7) . .
C358 C323 C357 100.6(19) . .
C358 C324 C314 119.4(7) . .
C358 C324 C359 119.7(7) . .
C359 C324 C314 104(2) . .
C359 C325 C315 109.3(19) . .
C360 C325 C315 120.1(6) . .
C360 C325 C359 120.6(7) . .
C316 C326 C352 119.5(7) . .
C316 C326 C360 119.7(7) . .
C352 C326 C360 110.8(19) . .
C352 C327 C317 120.1(7) . .
C352 C327 C353 120.1(7) . .
C353 C327 C317 104(2) . .
C353 C328 C318 106(2) . .
C354 C328 C318 119.8(7) . .
C354 C328 C353 120.0(7) . .
C319 C329 C354 119.8(7) . .
C319 C329 C355 119.8(7) . .
C355 C329 C354 102.2(18) . .
C320 C330 C356 106.9(18) . .
C355 C330 C320 119.9(7) . .
C355 C330 C356 120.2(7) . .
C332 C331 C336 119.6(7) . .
C332 C331 C337 119.2(6) . .
C336 C331 C337 110.5(19) . .
C331 C332 C333 120.3(6) . .
C331 C332 C338 120.9(7) . .
C333 C332 C338 109.4(18) . .
C332 C333 C339 107.2(19) . .
C334 C333 C332 120.1(6) . .
C334 C333 C339 119.6(6) . .
C333 C334 C335 119.5(7) . .
C333 C334 C340 119.7(7) . .
C340 C334 C335 101.7(18) . .
C336 C335 C334 120.1(6) . .
C336 C335 C341 120.1(6) . .
C341 C335 C334 110.3(17) . .
C335 C336 C331 120.1(6) . .
C335 C336 C342 120.4(7) . .
C342 C336 C331 107.8(18) . .
C343 C337 C331 104(2) . .
C344 C337 C331 119.8(7) . .
C344 C337 C343 120.4(7) . .
C345 C338 C332 119.3(7) . .
C345 C338 C346 119.9(7) . .
C346 C338 C332 106.2(19) . .
C346 C339 C333 107.8(18) . .
C347 C339 C333 120.3(6) . .
C347 C339 C346 120.7(6) . .
C348 C340 C334 120.1(6) . .
C348 C340 C349 119.8(6) . .
C349 C340 C334 114.9(17) . .
C349 C341 C335 109.8(18) . .
C350 C341 C335 119.6(6) . .
C350 C341 C349 120.5(6) . .
C336 C342 C343 105.8(19) . .
C351 C342 C336 119.7(7) . .
C351 C342 C343 120.2(7) . .
C342 C343 C337 111.9(19) . .
C353 C343 C337 119.3(6) . .
C353 C343 C342 119.9(7) . .
C337 C344 C345 120.7(7) . .
C337 C344 C354 120.1(7) . .
C345 C344 C354 99.9(18) . .
C338 C345 C344 119.5(6) . .
C338 C345 C355 119.9(6) . .
C344 C345 C355 112.5(17) . .
C339 C346 C338 109.3(18) . .
C356 C346 C338 120.2(7) . .
C356 C346 C339 119.7(7) . .
C339 C347 C348 119.7(7) . .
C339 C347 C357 119.2(7) . .
C348 C347 C357 101(2) . .
C340 C348 C347 119.7(7) . .
C340 C348 C358 119.9(7) . .
C347 C348 C358 109.8(19) . .
C341 C349 C340 102.3(19) . .
C359 C349 C340 119.4(7) . .
C359 C349 C341 119.3(7) . .
C341 C350 C351 120.2(7) . .
C341 C350 C360 119.7(7) . .
C351 C350 C360 106.6(18) . .
C342 C351 C350 119.8(6) . .
C342 C351 C352 119.5(6) . .
C350 C351 C352 111.2(17) . .
C327 C352 C326 120.3(7) . .
C327 C352 C351 120.1(7) . .
C351 C352 C326 104.1(19) . .
C327 C353 C328 111(2) . .
C343 C353 C327 119.8(6) . .
C343 C353 C328 120.2(7) . .
C328 C354 C329 119.7(6) . .
C328 C354 C344 118.8(6) . .
C329 C354 C344 116.0(17) . .
C329 C355 C345 108.8(17) . .
C330 C355 C329 120.2(6) . .
C330 C355 C345 120.1(6) . .
C322 C356 C330 107.8(19) . .
C346 C356 C322 119.6(7) . .
C346 C356 C330 119.7(7) . .
C322 C357 C323 119.7(6) . .
C322 C357 C347 119.4(6) . .
C347 C357 C323 116.1(18) . .
C323 C358 C348 111.2(19) . .
C324 C358 C323 119.6(6) . .
C324 C358 C348 120.1(6) . .
C325 C359 C324 110(2) . .
C349 C359 C324 120.1(6) . .
C349 C359 C325 120.0(6) . .
C325 C360 C326 119.8(7) . .
C325 C360 C350 119.6(7) . .
C350 C360 C326 106.9(19) . .
C402 C401 C406 120.3(10) . .
C402 C401 C407 119.5(10) . .
C407 C401 C406 100.0(18) . .
C401 C402 C403 120.1(9) . .
C401 C402 C408 119.7(9) . .
C403 C402 C408 111.5(18) . .
C404 C403 C402 119.0(10) . .
C404 C403 C409 120.2(10) . .
C409 C403 C402 108.8(18) . .
C403 C404 C405 120.9(9) . .
C403 C404 C410 119.2(9) . .
C405 C404 C410 113.5(16) . .
C404 C405 C411 105.5(16) . .
C406 C405 C404 119.6(10) . .
C406 C405 C411 120.1(10) . .
C405 C406 C401 118.7(9) . .
C405 C406 C412 118.9(9) . .
C412 C406 C401 118.0(16) . .
C401 C407 C413 110.2(19) . .
C414 C407 C401 120.2(10) . .
C414 C407 C413 119.5(10) . .
C415 C408 C402 119.9(10) . .
C415 C408 C416 119.8(10) . .
C416 C408 C402 100.8(19) . .
C416 C409 C403 102.4(19) . .
C417 C409 C403 120.3(10) . .
C417 C409 C416 120.4(10) . .
C418 C410 C404 120.0(10) . .
C418 C410 C419 120.7(10) . .
C419 C410 C404 101.2(18) . .
C419 C411 C405 106.2(17) . .
C420 C411 C405 119.9(10) . .
C420 C411 C419 120.4(10) . .
C406 C412 C413 99.4(19) . .
C421 C412 C406 120.3(10) . .
C421 C412 C413 119.9(10) . .
C412 C413 C407 111(2) . .
C423 C413 C407 119.7(10) . .
C423 C413 C412 119.8(9) . .
C407 C414 C415 119.8(9) . .
C407 C414 C424 120.5(9) . .
C415 C414 C424 112.5(19) . .
C408 C415 C414 120.0(10) . .
C408 C415 C425 119.6(10) . .
C414 C415 C425 104(2) . .
C409 C416 C408 115.6(17) . .
C426 C416 C408 120.0(9) . .
C426 C416 C409 120.2(9) . .
C409 C417 C418 119.3(9) . .
C409 C417 C427 119.1(9) . .
C427 C417 C418 110(2) . .
C410 C418 C417 120.2(9) . .
C410 C418 C428 119.7(9) . .
C417 C418 C428 108(2) . .
C410 C419 C411 113.3(18) . .
C429 C419 C410 119.2(9) . .
C429 C419 C411 119.5(9) . .
C411 C420 C421 119.8(9) . .
C411 C420 C430 119.6(9) . .
C421 C420 C430 109.9(18) . .
C412 C421 C420 119.7(9) . .
C412 C421 C422 119.8(10) . .
C420 C421 C422 106.0(19) . .
C456 C422 C421 109.1(19) . .
C457 C422 C421 120.1(10) . .
C457 C422 C456 120.8(10) . .
C413 C423 C457 119.6(11) . .
C413 C423 C458 120.7(10) . .
C458 C423 C457 100.7(19) . .
C458 C424 C414 119.3(10) . .
C458 C424 C459 119.4(10) . .
C459 C424 C414 103(2) . .
C459 C425 C415 109.2(19) . .
C460 C425 C415 120.2(9) . .
C460 C425 C459 120.7(10) . .
C416 C426 C452 119.1(10) . .
C416 C426 C460 119.5(10) . .
C452 C426 C460 110.9(19) . .
C417 C427 C453 104(2) . .
C452 C427 C417 120.0(10) . .
C452 C427 C453 120.6(10) . .
C453 C428 C418 106(2) . .
C454 C428 C418 119.8(10) . .
C454 C428 C453 120.5(10) . .
C419 C429 C454 119.8(10) . .
C419 C429 C455 119.6(10) . .
C455 C429 C454 102.2(18) . .
C420 C430 C456 106.8(18) . .
C455 C430 C420 119.9(10) . .
C455 C430 C456 120.0(10) . .
C432 C431 C436 119.3(10) . .
C432 C431 C437 118.5(9) . .
C436 C431 C437 110.4(19) . .
C431 C432 C433 120.4(9) . .
C431 C432 C438 121.7(9) . .
C433 C432 C438 109.3(18) . .
C432 C433 C439 107.4(19) . .
C434 C433 C432 120.4(9) . .
C434 C433 C439 119.4(9) . .
C433 C434 C435 118.9(10) . .
C433 C434 C440 119.3(10) . .
C440 C434 C435 101.5(18) . .
C436 C435 C434 120.4(9) . .
C436 C435 C441 120.4(9) . .
C441 C435 C434 110.5(17) . .
C435 C436 C431 120.1(10) . .
C435 C436 C442 120.3(10) . .
C442 C436 C431 107.9(18) . .
C443 C437 C431 104(2) . .
C444 C437 C431 119.8(10) . .
C444 C437 C443 120.8(10) . .
C445 C438 C432 118.9(10) . .
C445 C438 C446 119.6(10) . .
C446 C438 C432 106.0(19) . .
C446 C439 C433 107.8(18) . .
C447 C439 C433 120.9(9) . .
C447 C439 C446 121.3(9) . .
C448 C440 C434 120.3(9) . .
C448 C440 C449 119.8(9) . .
C449 C440 C434 114.8(17) . .
C449 C441 C435 109.7(18) . .
C450 C441 C435 119.4(9) . .
C450 C441 C449 120.8(9) . .
C436 C442 C443 105.9(19) . .
C451 C442 C436 119.7(10) . .
C451 C442 C443 120.8(10) . .
C442 C443 C437 111.9(19) . .
C453 C443 C437 119.0(10) . .
C453 C443 C442 119.7(10) . .
C437 C444 C445 121.3(10) . .
C437 C444 C454 120.1(10) . .
C445 C444 C454 100.0(18) . .
C438 C445 C444 119.1(9) . .
C438 C445 C455 119.7(9) . .
C444 C445 C455 112.5(17) . .
C439 C446 C438 109.4(18) . .
C456 C446 C438 120.6(10) . .
C456 C446 C439 119.3(10) . .
C439 C447 C448 119.3(10) . .
C439 C447 C457 118.9(10) . .
C448 C447 C457 101(2) . .
C440 C448 C447 119.6(10) . .
C440 C448 C458 119.9(10) . .
C447 C448 C458 109.7(19) . .
C441 C449 C440 102.5(19) . .
C459 C449 C440 119.3(10) . .
C459 C449 C441 118.9(10) . .
C441 C450 C451 120.2(10) . .
C441 C450 C460 119.7(10) . .
C460 C450 C451 106.8(18) . .
C442 C451 C450 120.0(9) . .
C442 C451 C452 119.3(9) . .
C450 C451 C452 111.2(18) . .
C427 C452 C426 120.6(10) . .
C427 C452 C451 119.9(10) . .
C451 C452 C426 104.0(19) . .
C427 C453 C428 111(2) . .
C443 C453 C427 119.4(9) . .
C443 C453 C428 120.2(10) . .
C428 C454 C429 119.8(9) . .
C428 C454 C444 118.4(9) . .
C429 C454 C444 115.9(18) . .
C429 C455 C445 108.9(17) . .
C430 C455 C429 120.5(9) . .
C430 C455 C445 120.5(10) . .
C422 C456 C430 107.9(19) . .
C446 C456 C422 119.6(10) . .
C446 C456 C430 119.4(10) . .
C422 C457 C423 119.6(9) . .
C422 C457 C447 119.1(9) . .
C423 C457 C447 116.0(18) . .
C423 C458 C448 111(2) . .
C424 C458 C423 119.5(9) . .
C424 C458 C448 120.2(9) . .
C425 C459 C424 110(2) . .
C449 C459 C424 120.3(9) . .
C449 C459 C425 120.2(9) . .
C425 C460 C426 119.7(10) . .
C425 C460 C450 119.4(10) . .
C450 C460 C426 106.8(19) . .

loop_
_geom_bond_atom_site_label_1
_geom_bond_atom_site_label_2
_geom_bond_distance
_geom_bond_site_symmetry_2
P1A C11A 1.751(18) .
P1A C12A 1.87(2) .
P1A C12A 1.87(2) 2_655
P1A C12A 1.87(2) 4_665
C12A C13A 1.57(4) .
C13A C14A 1.69(4) .
C14A C15A 1.55(4) .
P1B C11B 1.750(18) .
P1B C12B 1.78(4) 4_665
P1B C12B 1.78(4) .
P1B C12B 1.78(4) 2_655
C12B C13B 1.59(6) .
C13B C14B 1.29(7) .
C14B C15B 1.39(7) .
P2A C21A 1.750(18) .
P2A C22A 1.74(2) .
P2A C22A 1.74(2) 2_655
P2A C22A 1.74(2) 4_665
C22A C23A 1.44(4) .
C23A C24A 1.54(3) .
C24A C25A 1.44(4) .
P2B C21B 1.750(18) .
P2B C22B 1.82(4) 2_655
P2B C22B 1.82(4) .
P2B C22B 1.82(4) 4_665
C22B C23B 1.55(7) .
C23B C24B 1.79(7) .
C24B C25B 1.50(6) .
C301 C302 1.390(7) .
C301 C306 1.453(8) .
C301 C307 1.449(8) .
C302 C303 1.449(8) .
C302 C308 1.451(8) .
C303 C304 1.387(7) .
C303 C309 1.450(8) .
C304 C305 1.451(8) .
C304 C310 1.454(8) .
C305 C306 1.391(7) .
C305 C311 1.451(8) .
C306 C312 1.449(8) .
C307 C313 1.454(8) .
C307 C314 1.388(7) .
C308 C315 1.388(7) .
C308 C316 1.447(8) .
C309 C316 1.446(8) .
C309 C317 1.392(7) .
C310 C318 1.386(7) .
C310 C319 1.447(8) .
C311 C319 1.451(8) .
C311 C320 1.391(7) .
C312 C313 1.451(8) .
C312 C321 1.390(7) .
C313 C323 1.386(7) .
C314 C315 1.445(8) .
C314 C324 1.455(8) .
C315 C325 1.448(8) .
C316 C326 1.389(7) .
C317 C318 1.452(8) .
C317 C327 1.451(8) .
C318 C328 1.453(8) .
C319 C329 1.392(7) .
C320 C321 1.447(8) .
C320 C330 1.447(8) .
C321 C322 1.448(8) .
C322 C356 1.447(8) .
C322 C357 1.389(7) .
C323 C357 1.453(8) .
C323 C358 1.448(8) .
C324 C358 1.387(7) .
C324 C359 1.447(8) .
C325 C359 1.440(8) .
C325 C360 1.389(7) .
C326 C352 1.449(8) .
C326 C360 1.450(8) .
C327 C352 1.388(7) .
C327 C353 1.450(8) .
C328 C353 1.451(8) .
C328 C354 1.390(7) .
C329 C354 1.452(8) .
C329 C355 1.447(8) .
C330 C355 1.386(7) .
C330 C356 1.448(8) .
C331 C332 1.386(7) .
C331 C336 1.452(8) .
C331 C337 1.453(8) .
C332 C333 1.445(8) .
C332 C338 1.451(8) .
C333 C334 1.391(7) .
C333 C339 1.446(8) .
C334 C335 1.451(8) .
C334 C340 1.449(8) .
C335 C336 1.385(7) .
C335 C341 1.447(8) .
C336 C342 1.443(8) .
C337 C343 1.450(8) .
C337 C344 1.385(7) .
C338 C345 1.391(7) .
C338 C346 1.447(8) .
C339 C346 1.443(8) .
C339 C347 1.388(7) .
C340 C348 1.388(7) .
C340 C349 1.448(8) .
C341 C349 1.445(8) .
C341 C350 1.390(7) .
C342 C343 1.450(8) .
C342 C351 1.392(7) .
C343 C353 1.388(7) .
C344 C345 1.444(8) .
C344 C354 1.457(8) .
C345 C355 1.447(8) .
C346 C356 1.391(7) .
C347 C348 1.450(8) .
C347 C357 1.454(8) .
C348 C358 1.450(8) .
C349 C359 1.392(7) .
C350 C351 1.447(8) .
C350 C360 1.447(8) .
C351 C352 1.447(8) .
C401 C402 1.389(9) .
C401 C406 1.454(9) .
C401 C407 1.449(9) .
C402 C403 1.448(9) .
C402 C408 1.451(9) .
C403 C404 1.387(9) .
C403 C409 1.450(9) .
C404 C405 1.451(9) .
C404 C410 1.456(9) .
C405 C406 1.390(9) .
C405 C411 1.451(9) .
C406 C412 1.449(9) .
C407 C413 1.456(9) .
C407 C414 1.389(9) .
C408 C415 1.386(9) .
C408 C416 1.446(9) .
C409 C416 1.445(9) .
C409 C417 1.392(9) .
C410 C418 1.385(9) .
C410 C419 1.446(9) .
C411 C419 1.451(9) .
C411 C420 1.393(9) .
C412 C413 1.450(9) .
C412 C421 1.390(9) .
C413 C423 1.384(9) .
C414 C415 1.445(9) .
C414 C424 1.457(9) .
C415 C425 1.448(9) .
C416 C426 1.388(9) .
C417 C418 1.453(9) .
C417 C427 1.451(9) .
C418 C428 1.454(9) .
C419 C429 1.392(9) .
C420 C421 1.446(9) .
C420 C430 1.447(9) .
C421 C422 1.449(9) .
C422 C456 1.447(9) .
C422 C457 1.389(9) .
C423 C457 1.455(10) .
C423 C458 1.449(9) .
C424 C458 1.386(9) .
C424 C459 1.447(9) .
C425 C459 1.438(9) .
C425 C460 1.388(9) .
C426 C452 1.450(9) .
C426 C460 1.452(9) .
C427 C452 1.389(9) .
C427 C453 1.451(9) .
C428 C453 1.452(9) .
C428 C454 1.390(9) .
C429 C454 1.453(9) .
C429 C455 1.446(9) .
C430 C455 1.385(9) .
C430 C456 1.450(9) .
C431 C432 1.385(9) .
C431 C436 1.453(9) .
C431 C437 1.454(9) .
C432 C433 1.444(9) .
C432 C438 1.453(9) .
C433 C434 1.392(9) .
C433 C439 1.444(9) .
C434 C435 1.453(9) .
C434 C440 1.451(9) .
C435 C436 1.383(9) .
C435 C441 1.446(9) .
C436 C442 1.442(9) .
C437 C443 1.451(9) .
C437 C444 1.384(9) .
C438 C445 1.392(9) .
C438 C446 1.448(9) .
C439 C446 1.442(9) .
C439 C447 1.387(9) .
C440 C448 1.388(9) .
C440 C449 1.448(9) .
C441 C449 1.444(9) .
C441 C450 1.392(9) .
C442 C443 1.449(9) .
C442 C451 1.392(9) .
C443 C453 1.389(9) .
C444 C445 1.442(9) .
C444 C454 1.459(9) .
C445 C455 1.447(9) .
C446 C456 1.391(9) .
C447 C448 1.451(9) .
C447 C457 1.456(9) .
C448 C458 1.451(9) .
C449 C459 1.392(9) .
C450 C451 1.446(9) .
C450 C460 1.446(9) .
C451 C452 1.447(9) .

loop_
_platon_squeeze_void_nr
_platon_squeeze_void_average_x
_platon_squeeze_void_average_y
_platon_squeeze_void_average_z
_platon_squeeze_void_volume
_platon_squeeze_void_count_electrons
_platon_squeeze_void_content
1 0.000 0.000 -0.004 1597 294 ' '
2 0.000 0.400 0.012 20 2 ' '
3 0.000 0.448 0.508 20 3 ' '
4 0.400 0.000 0.012 20 2 ' '
5 0.448 0.000 0.508 20 3 ' '
6 0.551 0.551 0.508 20 3 ' '
7 0.599 0.599 0.012 20 2 ' '

loop_
_twin_individual_id
_twin_individual_mass_fraction_refined
1 0.511(11)
2 0.489(11)
